data_7245292
loop_
_publ_author_name
'Antonova, Alexandra S.'
'Nikitina, Eugeniya V.'
'Valchuk, karine S.'
'Grigoriev , Mikhail'
'Gomila, Rosa Maria'
'Frontera, Antonio'
'Zubkov, Fedor Ivanovich'

_publ_section_title
;
 Crystal engineering of molecules with through-space \a-effect hydrogen
 bonds: 3a,6:7,9a-diepoxybenzo[de]isoquinolines possessing a free amino
 group
;
_journal_name_full CrystEngComm
_journal_paper_doi 10.1039/D2CE00903J
_journal_year 2022
_chemical_formula_moiety 'C16 H21 N O6'
_chemical_formula_sum 'C16 H21 N O6'
_chemical_formula_weight 323.34
_space_group_crystal_system triclinic
_space_group_IT_number 2
_space_group_name_Hall '-P 1'
_space_group_name_H-M_alt 'P -1'
_atom_sites_solution_hydrogens mixed
_atom_sites_solution_primary difmap
_atom_sites_solution_secondary difmap
_audit_block_doi 10.5517/ccdc.csd.cc2842gz
_audit_creation_method SHELXL-2018/3
_audit_update_record
;
2021-06-10 deposited with the CCDC.	2022-07-29 downloaded from the CCDC.
;
_cell_angle_alpha 84.858(3)
_cell_angle_beta 89.157(3)
_cell_angle_gamma 89.327(3)
_cell_formula_units_Z 4
_cell_length_a 8.1315(6)
_cell_length_b 13.2200(10)
_cell_length_c 14.3234(9)
_cell_measurement_reflns_used 2495
_cell_measurement_temperature 296(2)
_cell_measurement_theta_max 20.89
_cell_measurement_theta_min 2.90
_cell_volume 1533.30(19)
_computing_structure_refinement 'SHELXL-2018/3 (Sheldrick, 2018)'
_diffrn_ambient_temperature 296(2)
_diffrn_measured_fraction_theta_full 0.993
_diffrn_measured_fraction_theta_max 0.992
_diffrn_measurement_device_type 'Bruker KAPPA APEX II area-detector diffractometer'
_diffrn_measurement_method '/f and /w scans'
_diffrn_radiation_type MoK\a
_diffrn_radiation_wavelength 0.71073
_diffrn_reflns_av_R_equivalents 0.0623
_diffrn_reflns_av_unetI/netI 0.0822
_diffrn_reflns_Laue_measured_fraction_full 0.993
_diffrn_reflns_Laue_measured_fraction_max 0.992
_diffrn_reflns_limit_h_max 10
_diffrn_reflns_limit_h_min -10
_diffrn_reflns_limit_k_max 16
_diffrn_reflns_limit_k_min -17
_diffrn_reflns_limit_l_max 15
_diffrn_reflns_limit_l_min -18
_diffrn_reflns_number 23542
_diffrn_reflns_point_group_measured_fraction_full 0.993
_diffrn_reflns_point_group_measured_fraction_max 0.992
_diffrn_reflns_theta_full 25.242
_diffrn_reflns_theta_max 27.499
_diffrn_reflns_theta_min 3.774
_exptl_absorpt_coefficient_mu 0.107
_exptl_absorpt_correction_T_max 0.981
_exptl_absorpt_correction_T_min 0.922
_exptl_absorpt_correction_type multi-scan
_exptl_absorpt_process_details 'SADABS (Bruker, 2008)'
_exptl_crystal_colour colourless
_exptl_crystal_density_diffrn 1.401
_exptl_crystal_description fragment
_exptl_crystal_F_000 688
_exptl_crystal_size_max 0.360
_exptl_crystal_size_mid 0.280
_exptl_crystal_size_min 0.180
_refine_diff_density_max 0.219
_refine_diff_density_min -0.189
_refine_diff_density_rms 0.044
_refine_ls_extinction_coef 0.011(2)
_refine_ls_extinction_expression Fc^*^=kFc[1+0.001xFc^2^\l^3^/sin(2\q)]^-1/4^
_refine_ls_extinction_method 'SHELXL-2018/3 (Sheldrick 2018)'
_refine_ls_goodness_of_fit_ref 1.002
_refine_ls_hydrogen_treatment mixed
_refine_ls_matrix_type full
_refine_ls_number_parameters 424
_refine_ls_number_reflns 6992
_refine_ls_number_restraints 0
_refine_ls_restrained_S_all 1.002
_refine_ls_R_factor_all 0.1167
_refine_ls_R_factor_gt 0.0558
_refine_ls_shift/su_max 0.000
_refine_ls_shift/su_mean 0.000
_refine_ls_structure_factor_coef Fsqd
_refine_ls_weighting_details 'w=1/[\s^2^(Fo^2^)+(0.0561P)^2^] where P=(Fo^2^+2Fc^2^)/3'
_refine_ls_weighting_scheme calc
_refine_ls_wR_factor_gt 0.1171
_refine_ls_wR_factor_ref 0.1409
_reflns_Friedel_coverage 0.000
_reflns_number_gt 3809
_reflns_number_total 6992
_reflns_threshold_expression 'I > 2\s(I)'
_cod_data_source_file d2ce00903j2.cif
_cod_data_source_block 8f
_cod_database_code 7245292
_shelx_shelxl_version_number 2018/3
_shelx_space_group_comment
;
The symmetry employed for this shelxl refinement is uniquely defined
by the following loop, which should always be used as a source of
symmetry information in preference to the above space-group names.
They are only intended as comments.
;
_shelx_estimated_absorpt_t_min 0.962
_shelx_estimated_absorpt_t_max 0.981

loop_
_space_group_symop_operation_xyz
'x, y, z'
'-x, -y, -z'

loop_
_atom_site_label
_atom_site_type_symbol
_atom_site_fract_x
_atom_site_fract_y
_atom_site_fract_z
_atom_site_U_iso_or_equiv
_atom_site_adp_type
_atom_site_occupancy
_atom_site_site_symmetry_order
_atom_site_calc_flag
_atom_site_refinement_flags_posn
_atom_site_refinement_flags_adp
_atom_site_refinement_flags_occupancy
_atom_site_disorder_assembly
_atom_site_disorder_group
O1 O 0.1795(2) 0.62253(13) 0.54717(13) 0.0638(6) Uani 1 1 d . . . . .
O2 O -0.0669(2) 0.69172(13) 0.52003(12) 0.0535(5) Uani 1 1 d . . . . .
O3 O 0.3045(2) 0.59885(13) 0.36958(13) 0.0613(5) Uani 1 1 d . . . . .
O4 O 0.5495(2) 0.67081(12) 0.37235(12) 0.0516(5) Uani 1 1 d . . . . .
O10 O 0.31162(19) 0.92823(11) 0.46274(10) 0.0388(4) Uani 1 1 d . . . . .
O11 O 0.12929(19) 0.89724(11) 0.31967(10) 0.0416(4) Uani 1 1 d . . . . .
N2 N 0.4894(3) 0.95594(17) 0.28877(15) 0.0481(6) Uani 1 1 d . . . . .
H2 H 0.429(3) 1.001(2) 0.3041(19) 0.061(10) Uiso 1 1 d . . . . .
C1 C 0.5570(3) 0.90363(18) 0.37394(17) 0.0455(6) Uani 1 1 d . . . . .
H1A H 0.614635 0.952453 0.407769 0.055 Uiso 1 1 calc R U . . .
H1B H 0.636802 0.853285 0.356534 0.055 Uiso 1 1 calc R U . . .
C3 C 0.3924(3) 0.88733(19) 0.23758(16) 0.0467(6) Uani 1 1 d . . . . .
H3A H 0.466855 0.838561 0.212208 0.056 Uiso 1 1 calc R U . . .
H3B H 0.342134 0.926751 0.184924 0.056 Uiso 1 1 calc R U . . .
C3A C 0.2585(3) 0.82934(17) 0.29273(15) 0.0371(6) Uani 1 1 d . . . . .
C4 C 0.1562(3) 0.7566(2) 0.24051(17) 0.0514(7) Uani 1 1 d . . . . .
H4A H 0.213461 0.692486 0.235425 0.062 Uiso 1 1 calc R U . . .
H4B H 0.127663 0.786224 0.178381 0.062 Uiso 1 1 calc R U . . .
C5 C 0.0036(3) 0.7434(2) 0.30490(18) 0.0529(7) Uani 1 1 d . . . . .
H5A H -0.096858 0.757812 0.270317 0.063 Uiso 1 1 calc R U . . .
H5B H -0.001275 0.675347 0.336290 0.063 Uiso 1 1 calc R U . . .
C6 C 0.0330(3) 0.82271(17) 0.37473(16) 0.0408(6) Uani 1 1 d . . . . .
H6A H -0.068665 0.850374 0.400389 0.049 Uiso 1 1 calc R U . . .
C6A C 0.1553(3) 0.78151(16) 0.45050(15) 0.0337(5) Uani 1 1 d . . . . .
C7 C 0.2047(3) 0.86260(17) 0.51862(15) 0.0387(6) Uani 1 1 d . . . . .
H7A H 0.109797 0.898131 0.543809 0.046 Uiso 1 1 calc R U . . .
C8 C 0.3232(3) 0.8188(2) 0.59487(16) 0.0510(7) Uani 1 1 d . . . . .
H8A H 0.285072 0.754406 0.624770 0.061 Uiso 1 1 calc R U . . .
H8B H 0.339411 0.865747 0.642122 0.061 Uiso 1 1 calc R U . . .
C9 C 0.4813(3) 0.8053(2) 0.53559(16) 0.0500(7) Uani 1 1 d . . . . .
H9A H 0.572732 0.841677 0.559021 0.060 Uiso 1 1 calc R U . . .
H9B H 0.511274 0.734214 0.534589 0.060 Uiso 1 1 calc R U . . .
C9A C 0.4295(3) 0.85177(17) 0.43833(15) 0.0349(5) Uani 1 1 d . . . . .
C9B C 0.3177(3) 0.77759(16) 0.39044(14) 0.0323(5) Uani 1 1 d . . . . .
C10 C 0.0958(3) 0.68770(18) 0.50862(16) 0.0408(6) Uani 1 1 d . . . . .
C11 C -0.1396(4) 0.6095(2) 0.5802(2) 0.0712(9) Uani 1 1 d . . . . .
H11A H -0.256570 0.619602 0.583668 0.107 Uiso 1 1 calc R U . . .
H11B H -0.115836 0.546054 0.554824 0.107 Uiso 1 1 calc R U . . .
H11C H -0.094525 0.608461 0.641826 0.107 Uiso 1 1 calc R U . . .
C12 C 0.3860(3) 0.67218(18) 0.37866(16) 0.0395(6) Uani 1 1 d . . . . .
C13 C 0.6229(4) 0.5726(2) 0.3587(2) 0.0677(9) Uani 1 1 d . . . . .
H13A H 0.740354 0.578705 0.354919 0.102 Uiso 1 1 calc R U . . .
H13B H 0.593482 0.524807 0.410474 0.102 Uiso 1 1 calc R U . . .
H13C H 0.583324 0.549402 0.301579 0.102 Uiso 1 1 calc R U . . .
O21 O 0.7403(2) 0.92626(12) 0.95050(11) 0.0538(5) Uani 1 1 d . . . . .
O22 O 0.8084(2) 0.85560(12) 1.09212(11) 0.0521(5) Uani 1 1 d . . . . .
O23 O 0.6544(2) 0.78034(15) 0.73453(11) 0.0611(5) Uani 1 1 d . . . . .
O24 O 0.8750(2) 0.81343(12) 0.81450(10) 0.0439(4) Uani 1 1 d . . . . .
O30 O 0.44747(18) 0.65391(11) 0.98886(9) 0.0354(4) Uani 1 1 d . . . . .
O31 O 0.74247(18) 0.57291(10) 1.00382(10) 0.0362(4) Uani 1 1 d . . . . .
N22 N 0.5176(3) 0.51414(15) 0.85027(15) 0.0400(5) Uani 1 1 d . . . . .
H22 H 0.489(3) 0.486(2) 0.9078(19) 0.070(9) Uiso 1 1 d . . . . .
C21 C 0.4297(3) 0.60992(17) 0.83087(16) 0.0403(6) Uani 1 1 d . . . . .
H21A H 0.312723 0.598209 0.839676 0.048 Uiso 1 1 calc R U . . .
H21B H 0.448384 0.634517 0.765768 0.048 Uiso 1 1 calc R U . . .
C23 C 0.6949(3) 0.52613(17) 0.84617(16) 0.0390(6) Uani 1 1 d . . . . .
H23A H 0.727059 0.544355 0.781414 0.047 Uiso 1 1 calc R U . . .
H23B H 0.745453 0.460806 0.865084 0.047 Uiso 1 1 calc R U . . .
C23A C 0.7645(3) 0.60339(16) 0.90507(15) 0.0328(5) Uani 1 1 d . . . . .
C24 C 0.9510(3) 0.61742(18) 0.90213(17) 0.0437(6) Uani 1 1 d . . . . .
H24A H 0.985667 0.659727 0.846671 0.052 Uiso 1 1 calc R U . . .
H24B H 1.008757 0.552674 0.904061 0.052 Uiso 1 1 calc R U . . .
C25 C 0.9783(3) 0.67044(18) 0.99198(17) 0.0468(7) Uani 1 1 d . . . . .
H25A H 1.060888 0.635266 1.031247 0.056 Uiso 1 1 calc R U . . .
H25B H 1.010134 0.740666 0.977674 0.056 Uiso 1 1 calc R U . . .
C26 C 0.8065(3) 0.66249(16) 1.03833(16) 0.0377(6) Uani 1 1 d . . . . .
H26A H 0.808874 0.659299 1.106920 0.045 Uiso 1 1 calc R U . . .
C26A C 0.6919(3) 0.74703(15) 0.99404(14) 0.0317(5) Uani 1 1 d . . . . .
C27 C 0.5105(3) 0.73876(17) 1.03125(15) 0.0386(6) Uani 1 1 d . . . . .
H27A H 0.502409 0.730983 1.099845 0.046 Uiso 1 1 calc R U . . .
C28 C 0.4017(3) 0.82470(18) 0.98714(16) 0.0452(6) Uani 1 1 d . . . . .
H28A H 0.454034 0.890186 0.987749 0.054 Uiso 1 1 calc R U . . .
H28B H 0.295346 0.826691 1.018546 0.054 Uiso 1 1 calc R U . . .
C29A C 0.4810(3) 0.69095(16) 0.89252(14) 0.0325(5) Uani 1 1 d . . . . .
C29B C 0.6691(3) 0.70936(15) 0.89362(14) 0.0280(5) Uani 1 1 d . . . . .
C29 C 0.3864(3) 0.79302(18) 0.88609(16) 0.0424(6) Uani 1 1 d . . . . .
H29A H 0.272348 0.784491 0.869793 0.051 Uiso 1 1 calc R U . . .
H29B H 0.437038 0.842298 0.840593 0.051 Uiso 1 1 calc R U . . .
C30 C 0.7514(3) 0.85286(17) 1.00486(16) 0.0366(6) Uani 1 1 d . . . . .
C31 C 0.8522(4) 0.95423(19) 1.12082(19) 0.0661(9) Uani 1 1 d . . . . .
H31A H 0.891075 0.946491 1.184055 0.099 Uiso 1 1 calc R U . . .
H31B H 0.937300 0.983213 1.079972 0.099 Uiso 1 1 calc R U . . .
H31C H 0.757332 0.998213 1.117409 0.099 Uiso 1 1 calc R U . . .
C32 C 0.7287(3) 0.77234(16) 0.80677(16) 0.0357(5) Uani 1 1 d . . . . .
C33 C 0.9456(3) 0.8637(2) 0.73052(18) 0.0575(7) Uani 1 1 d . . . . .
H33A H 1.050886 0.890431 0.744205 0.086 Uiso 1 1 calc R U . . .
H33B H 0.958767 0.815999 0.684138 0.086 Uiso 1 1 calc R U . . .
H33C H 0.874156 0.918188 0.707089 0.086 Uiso 1 1 calc R U . . .

loop_
_atom_site_aniso_label
_atom_site_aniso_U_11
_atom_site_aniso_U_22
_atom_site_aniso_U_33
_atom_site_aniso_U_23
_atom_site_aniso_U_13
_atom_site_aniso_U_12
O1 0.0595(13) 0.0470(11) 0.0797(14) 0.0220(10) 0.0029(11) 0.0054(10)
O2 0.0464(12) 0.0474(11) 0.0639(12) 0.0099(9) 0.0076(9) -0.0082(9)
O3 0.0571(12) 0.0350(10) 0.0931(15) -0.0137(10) 0.0060(10) -0.0078(9)
O4 0.0420(11) 0.0409(10) 0.0740(12) -0.0164(9) -0.0055(9) 0.0059(8)
O10 0.0445(10) 0.0339(9) 0.0387(9) -0.0079(7) 0.0020(8) -0.0039(7)
O11 0.0447(10) 0.0351(9) 0.0434(9) 0.0062(7) -0.0055(8) 0.0020(8)
N2 0.0553(15) 0.0408(13) 0.0487(14) -0.0056(11) 0.0060(12) -0.0112(12)
C1 0.0410(15) 0.0435(15) 0.0543(16) -0.0148(13) -0.0016(13) -0.0104(12)
C3 0.0605(18) 0.0459(15) 0.0333(13) -0.0015(11) 0.0024(12) -0.0070(13)
C3A 0.0453(15) 0.0350(13) 0.0313(12) -0.0034(10) -0.0045(11) -0.0034(11)
C4 0.0601(19) 0.0544(16) 0.0412(14) -0.0088(12) -0.0127(13) -0.0096(14)
C5 0.0495(17) 0.0522(16) 0.0568(16) -0.0002(13) -0.0193(14) -0.0117(13)
C6 0.0341(14) 0.0387(13) 0.0481(14) 0.0057(11) -0.0043(11) -0.0023(11)
C6A 0.0338(13) 0.0311(12) 0.0354(12) 0.0012(10) -0.0008(10) -0.0003(10)
C7 0.0453(15) 0.0362(13) 0.0346(13) -0.0031(10) 0.0059(11) -0.0033(11)
C8 0.0646(19) 0.0539(16) 0.0348(14) -0.0046(12) -0.0074(13) -0.0048(14)
C9 0.0519(17) 0.0587(17) 0.0403(14) -0.0071(12) -0.0142(13) 0.0026(13)
C9A 0.0336(13) 0.0366(13) 0.0357(13) -0.0085(10) -0.0035(10) -0.0024(10)
C9B 0.0366(13) 0.0291(12) 0.0312(12) -0.0016(10) -0.0032(10) -0.0006(10)
C10 0.0457(16) 0.0322(13) 0.0438(14) 0.0000(11) -0.0004(12) -0.0009(12)
C11 0.070(2) 0.0602(19) 0.079(2) 0.0136(16) 0.0238(17) -0.0181(16)
C12 0.0418(16) 0.0341(13) 0.0430(14) -0.0053(11) -0.0034(12) -0.0005(11)
C13 0.0573(19) 0.0521(17) 0.096(2) -0.0230(16) -0.0087(17) 0.0197(15)
O21 0.0851(14) 0.0306(9) 0.0448(10) 0.0035(8) -0.0109(9) -0.0049(9)
O22 0.0746(13) 0.0367(10) 0.0463(10) -0.0059(8) -0.0243(9) -0.0070(9)
O23 0.0592(13) 0.0866(15) 0.0345(10) 0.0147(9) -0.0078(9) -0.0138(10)
O24 0.0445(11) 0.0433(10) 0.0420(10) 0.0069(8) 0.0050(8) -0.0110(8)
O30 0.0374(9) 0.0366(9) 0.0321(9) -0.0034(7) 0.0036(7) -0.0056(7)
O31 0.0452(10) 0.0290(8) 0.0333(9) 0.0034(7) -0.0044(7) -0.0016(7)
N22 0.0478(14) 0.0374(12) 0.0356(12) -0.0057(10) 0.0006(10) -0.0077(10)
C21 0.0370(14) 0.0464(14) 0.0379(13) -0.0049(11) -0.0044(11) -0.0040(11)
C23 0.0480(16) 0.0314(12) 0.0377(13) -0.0047(10) 0.0027(11) 0.0017(11)
C23A 0.0353(13) 0.0296(12) 0.0322(12) 0.0039(10) 0.0004(10) 0.0003(10)
C24 0.0371(15) 0.0348(13) 0.0574(16) 0.0043(12) 0.0018(12) 0.0074(11)
C25 0.0380(15) 0.0380(14) 0.0627(17) 0.0072(12) -0.0164(13) 0.0016(11)
C26 0.0451(15) 0.0330(13) 0.0348(12) 0.0012(10) -0.0138(11) -0.0030(11)
C26A 0.0370(13) 0.0287(11) 0.0295(12) -0.0015(9) -0.0035(10) -0.0033(10)
C27 0.0444(15) 0.0385(13) 0.0337(13) -0.0077(10) 0.0041(11) -0.0033(11)
C28 0.0406(15) 0.0444(14) 0.0513(15) -0.0089(12) 0.0035(12) 0.0062(12)
C29A 0.0330(13) 0.0369(12) 0.0271(12) -0.0001(10) -0.0003(10) -0.0015(10)
C29B 0.0281(12) 0.0272(11) 0.0282(11) 0.0002(9) -0.0016(9) 0.0009(9)
C29 0.0346(14) 0.0454(14) 0.0467(14) -0.0021(11) -0.0047(11) 0.0064(11)
C30 0.0392(14) 0.0349(13) 0.0362(13) -0.0044(11) -0.0062(11) 0.0009(11)
C31 0.092(2) 0.0441(16) 0.0657(18) -0.0189(14) -0.0272(17) -0.0105(15)
C32 0.0401(15) 0.0325(12) 0.0336(13) 0.0010(10) 0.0012(11) 0.0028(11)
C33 0.0624(19) 0.0477(16) 0.0596(17) 0.0084(13) 0.0163(14) -0.0119(14)

loop_
_atom_type_symbol
_atom_type_description
_atom_type_scat_dispersion_real
_atom_type_scat_dispersion_imag
_atom_type_scat_source
C C 0.0033 0.0016 'International Tables Vol C Tables 4.2.6.8 and 6.1.1.4'
H H 0.0000 0.0000 'International Tables Vol C Tables 4.2.6.8 and 6.1.1.4'
N N 0.0061 0.0033 'International Tables Vol C Tables 4.2.6.8 and 6.1.1.4'
O O 0.0106 0.0060 'International Tables Vol C Tables 4.2.6.8 and 6.1.1.4'

loop_
_citation_id
_citation_doi
_citation_year
1 10.1039/D1NJ03991A 2021

loop_
_geom_angle_atom_site_label_1
_geom_angle_atom_site_label_2
_geom_angle_atom_site_label_3
_geom_angle
_geom_angle_site_symmetry_1
_geom_angle_site_symmetry_3
_geom_angle_publ_flag
C10 O2 C11 116.1(2) . . ?
C12 O4 C13 115.1(2) . . ?
C7 O10 C9A 97.41(16) . . ?
C6 O11 C3A 97.16(16) . . ?
C1 N2 C3 111.29(19) . . ?
C1 N2 H2 107.8(19) . . ?
C3 N2 H2 108(2) . . ?
N2 C1 C9A 113.9(2) . . ?
N2 C1 H1A 108.8 . . ?
C9A C1 H1A 108.8 . . ?
N2 C1 H1B 108.8 . . ?
C9A C1 H1B 108.8 . . ?
H1A C1 H1B 107.7 . . ?
N2 C3 C3A 116.42(19) . . ?
N2 C3 H3A 108.2 . . ?
C3A C3 H3A 108.2 . . ?
N2 C3 H3B 108.2 . . ?
C3A C3 H3B 108.2 . . ?
H3A C3 H3B 107.3 . . ?
O11 C3A C3 110.86(18) . . ?
O11 C3A C4 99.43(18) . . ?
C3 C3A C4 117.20(19) . . ?
O11 C3A C9B 102.56(16) . . ?
C3 C3A C9B 113.40(19) . . ?
C4 C3A C9B 111.46(19) . . ?
C3A C4 C5 101.27(19) . . ?
C3A C4 H4A 111.5 . . ?
C5 C4 H4A 111.5 . . ?
C3A C4 H4B 111.5 . . ?
C5 C4 H4B 111.5 . . ?
H4A C4 H4B 109.3 . . ?
C6 C5 C4 101.82(19) . . ?
C6 C5 H5A 111.4 . . ?
C4 C5 H5A 111.4 . . ?
C6 C5 H5B 111.4 . . ?
C4 C5 H5B 111.4 . . ?
H5A C5 H5B 109.3 . . ?
O11 C6 C5 102.20(19) . . ?
O11 C6 C6A 102.29(17) . . ?
C5 C6 C6A 110.63(19) . . ?
O11 C6 H6A 113.5 . . ?
C5 C6 H6A 113.5 . . ?
C6A C6 H6A 113.5 . . ?
C10 C6A C6 113.49(19) . . ?
C10 C6A C9B 120.33(18) . . ?
C6 C6A C9B 100.59(17) . . ?
C10 C6A C7 108.51(18) . . ?
C6 C6A C7 113.38(18) . . ?
C9B C6A C7 99.85(17) . . ?
O10 C7 C8 100.71(19) . . ?
O10 C7 C6A 103.45(16) . . ?
C8 C7 C6A 112.27(18) . . ?
O10 C7 H7A 113.1 . . ?
C8 C7 H7A 113.1 . . ?
C6A C7 H7A 113.1 . . ?
C7 C8 C9 100.63(18) . . ?
C7 C8 H8A 111.6 . . ?
C9 C8 H8A 111.6 . . ?
C7 C8 H8B 111.6 . . ?
C9 C8 H8B 111.6 . . ?
H8A C8 H8B 109.4 . . ?
C9A C9 C8 102.10(18) . . ?
C9A C9 H9A 111.3 . . ?
C8 C9 H9A 111.3 . . ?
C9A C9 H9B 111.3 . . ?
C8 C9 H9B 111.3 . . ?
H9A C9 H9B 109.2 . . ?
O10 C9A C1 107.69(18) . . ?
O10 C9A C9 101.31(17) . . ?
C1 C9A C9 119.0(2) . . ?
O10 C9A C9B 101.45(16) . . ?
C1 C9A C9B 114.21(18) . . ?
C9 C9A C9B 110.68(19) . . ?
C12 C9B C9A 117.32(18) . . ?
C12 C9B C6A 115.57(19) . . ?
C9A C9B C6A 101.77(16) . . ?
C12 C9B C3A 109.96(17) . . ?
C9A C9B C3A 109.72(17) . . ?
C6A C9B C3A 101.08(17) . . ?
O1 C10 O2 122.9(2) . . ?
O1 C10 C6A 126.5(2) . . ?
O2 C10 C6A 110.3(2) . . ?
O2 C11 H11A 109.5 . . ?
O2 C11 H11B 109.5 . . ?
H11A C11 H11B 109.5 . . ?
O2 C11 H11C 109.5 . . ?
H11A C11 H11C 109.5 . . ?
H11B C11 H11C 109.5 . . ?
O3 C12 O4 122.6(2) . . ?
O3 C12 C9B 125.0(2) . . ?
O4 C12 C9B 112.3(2) . . ?
O4 C13 H13A 109.5 . . ?
O4 C13 H13B 109.5 . . ?
H13A C13 H13B 109.5 . . ?
O4 C13 H13C 109.5 . . ?
H13A C13 H13C 109.5 . . ?
H13B C13 H13C 109.5 . . ?
C30 O22 C31 117.16(18) . . ?
C32 O24 C33 116.58(19) . . ?
C27 O30 C29A 97.31(16) . . ?
C26 O31 C23A 97.38(15) . . ?
C23 N22 C21 112.56(19) . . ?
C23 N22 H22 108.6(18) . . ?
C21 N22 H22 109.3(17) . . ?
N22 C21 C29A 113.34(17) . . ?
N22 C21 H21A 108.9 . . ?
C29A C21 H21A 108.9 . . ?
N22 C21 H21B 108.9 . . ?
C29A C21 H21B 108.9 . . ?
H21A C21 H21B 107.7 . . ?
N22 C23 C23A 116.42(18) . . ?
N22 C23 H23A 108.2 . . ?
C23A C23 H23A 108.2 . . ?
N22 C23 H23B 108.2 . . ?
C23A C23 H23B 108.2 . . ?
H23A C23 H23B 107.3 . . ?
O31 C23A C23 111.16(18) . . ?
O31 C23A C24 99.31(16) . . ?
C23 C23A C24 117.48(19) . . ?
O31 C23A C29B 102.28(15) . . ?
C23 C23A C29B 112.98(17) . . ?
C24 C23A C29B 111.68(18) . . ?
C23A C24 C25 101.58(18) . . ?
C23A C24 H24A 111.5 . . ?
C25 C24 H24A 111.5 . . ?
C23A C24 H24B 111.5 . . ?
C25 C24 H24B 111.5 . . ?
H24A C24 H24B 109.3 . . ?
C26 C25 C24 101.30(18) . . ?
C26 C25 H25A 111.5 . . ?
C24 C25 H25A 111.5 . . ?
C26 C25 H25B 111.5 . . ?
C24 C25 H25B 111.5 . . ?
H25A C25 H25B 109.3 . . ?
O31 C26 C25 102.67(18) . . ?
O31 C26 C26A 102.80(16) . . ?
C25 C26 C26A 110.24(18) . . ?
O31 C26 H26A 113.4 . . ?
C25 C26 H26A 113.4 . . ?
C26A C26 H26A 113.4 . . ?
C30 C26A C26 113.66(18) . . ?
C30 C26A C27 108.40(18) . . ?
C26 C26A C27 113.49(18) . . ?
C30 C26A C29B 120.66(18) . . ?
C26 C26A C29B 100.34(16) . . ?
C27 C26A C29B 99.57(16) . . ?
O30 C27 C28 101.04(17) . . ?
O30 C27 C26A 103.94(16) . . ?
C28 C27 C26A 111.95(19) . . ?
O30 C27 H27A 113.0 . . ?
C28 C27 H27A 113.0 . . ?
C26A C27 H27A 113.0 . . ?
C27 C28 C29 100.89(17) . . ?
C27 C28 H28A 111.6 . . ?
C29 C28 H28A 111.6 . . ?
C27 C28 H28B 111.6 . . ?
C29 C28 H28B 111.6 . . ?
H28A C28 H28B 109.4 . . ?
O30 C29A C21 107.92(18) . . ?
O30 C29A C29 100.92(16) . . ?
C21 C29A C29 118.88(18) . . ?
O30 C29A C29B 101.93(15) . . ?
C21 C29A C29B 114.49(18) . . ?
C29 C29A C29B 110.29(18) . . ?
C32 C29B C29A 112.23(17) . . ?
C32 C29B C26A 120.83(18) . . ?
C29A C29B C26A 101.82(16) . . ?
C32 C29B C23A 110.44(17) . . ?
C29A C29B C23A 109.69(17) . . ?
C26A C29B C23A 100.86(15) . . ?
C29A C29 C28 101.82(17) . . ?
C29A C29 H29A 111.4 . . ?
C28 C29 H29A 111.4 . . ?
C29A C29 H29B 111.4 . . ?
C28 C29 H29B 111.4 . . ?
H29A C29 H29B 109.3 . . ?
O21 C30 O22 123.2(2) . . ?
O21 C30 C26A 128.0(2) . . ?
O22 C30 C26A 108.54(18) . . ?
O22 C31 H31A 109.5 . . ?
O22 C31 H31B 109.5 . . ?
H31A C31 H31B 109.5 . . ?
O22 C31 H31C 109.5 . . ?
H31A C31 H31C 109.5 . . ?
H31B C31 H31C 109.5 . . ?
O23 C32 O24 122.1(2) . . ?
O23 C32 C29B 123.1(2) . . ?
O24 C32 C29B 114.61(18) . . ?
O24 C33 H33A 109.5 . . ?
O24 C33 H33B 109.5 . . ?
H33A C33 H33B 109.5 . . ?
O24 C33 H33C 109.5 . . ?
H33A C33 H33C 109.5 . . ?
H33B C33 H33C 109.5 . . ?

loop_
_geom_bond_atom_site_label_1
_geom_bond_atom_site_label_2
_geom_bond_distance
_geom_bond_site_symmetry_2
_geom_bond_publ_flag
O1 C10 1.193(3) . ?
O2 C10 1.332(3) . ?
O2 C11 1.451(3) . ?
O3 C12 1.198(3) . ?
O4 C12 1.331(3) . ?
O4 C13 1.450(3) . ?
O10 C7 1.422(3) . ?
O10 C9A 1.447(3) . ?
O11 C6 1.438(3) . ?
O11 C3A 1.444(3) . ?
N2 C1 1.459(3) . ?
N2 C3 1.462(3) . ?
N2 H2 0.81(3) . ?
C1 C9A 1.507(3) . ?
C1 H1A 0.9700 . ?
C1 H1B 0.9700 . ?
C3 C3A 1.511(3) . ?
C3 H3A 0.9700 . ?
C3 H3B 0.9700 . ?
C3A C4 1.530(3) . ?
C3A C9B 1.581(3) . ?
C4 C5 1.537(4) . ?
C4 H4A 0.9700 . ?
C4 H4B 0.9700 . ?
C5 C6 1.535(3) . ?
C5 H5A 0.9700 . ?
C5 H5B 0.9700 . ?
C6 C6A 1.542(3) . ?
C6 H6A 0.9800 . ?
C6A C10 1.511(3) . ?
C6A C9B 1.568(3) . ?
C6A C7 1.572(3) . ?
C7 C8 1.537(3) . ?
C7 H7A 0.9800 . ?
C8 C9 1.547(4) . ?
C8 H8A 0.9700 . ?
C8 H8B 0.9700 . ?
C9 C9A 1.534(3) . ?
C9 H9A 0.9700 . ?
C9 H9B 0.9700 . ?
C9A C9B 1.555(3) . ?
C9B C12 1.517(3) . ?
C11 H11A 0.9600 . ?
C11 H11B 0.9600 . ?
C11 H11C 0.9600 . ?
C13 H13A 0.9600 . ?
C13 H13B 0.9600 . ?
C13 H13C 0.9600 . ?
O21 C30 1.192(3) . ?
O22 C30 1.343(3) . ?
O22 C31 1.452(3) . ?
O23 C32 1.201(2) . ?
O24 C32 1.324(3) . ?
O24 C33 1.436(3) . ?
O30 C27 1.426(2) . ?
O30 C29A 1.445(2) . ?
O31 C26 1.430(2) . ?
O31 C23A 1.445(2) . ?
N22 C23 1.452(3) . ?
N22 C21 1.454(3) . ?
N22 H22 0.90(3) . ?
C21 C29A 1.514(3) . ?
C21 H21A 0.9700 . ?
C21 H21B 0.9700 . ?
C23 C23A 1.503(3) . ?
C23 H23A 0.9700 . ?
C23 H23B 0.9700 . ?
C23A C24 1.529(3) . ?
C23A C29B 1.590(3) . ?
C24 C25 1.540(3) . ?
C24 H24A 0.9700 . ?
C24 H24B 0.9700 . ?
C25 C26 1.539(3) . ?
C25 H25A 0.9700 . ?
C25 H25B 0.9700 . ?
C26 C26A 1.545(3) . ?
C26 H26A 0.9800 . ?
C26A C30 1.508(3) . ?
C26A C27 1.562(3) . ?
C26A C29B 1.578(3) . ?
C27 C28 1.529(3) . ?
C27 H27A 0.9800 . ?
C28 C29 1.550(3) . ?
C28 H28A 0.9700 . ?
C28 H28B 0.9700 . ?
C29A C29 1.542(3) . ?
C29A C29B 1.552(3) . ?
C29B C32 1.511(3) . ?
C29 H29A 0.9700 . ?
C29 H29B 0.9700 . ?
C31 H31A 0.9600 . ?
C31 H31B 0.9600 . ?
C31 H31C 0.9600 . ?
C33 H33A 0.9600 . ?
C33 H33B 0.9600 . ?
C33 H33C 0.9600 . ?

loop_
_geom_hbond_atom_site_label_D
_geom_hbond_atom_site_label_H
_geom_hbond_atom_site_label_A
_geom_hbond_distance_DH
_geom_hbond_distance_HA
_geom_hbond_distance_DA
_geom_hbond_angle_DHA
_geom_hbond_site_symmetry_A
_geom_hbond_publ_flag
C1 H1B O4 0.97 2.51 3.081(3) 117 . yes
C4 H4A O3 0.97 2.32 2.922(3) 120 . yes
C8 H8A O1 0.97 2.33 2.996(3) 125 . yes
C13 H13C N22 0.96 2.55 3.511(3) 179 2_666 yes
N22 H22 O30 0.90(3) 2.32(3) 3.068(3) 140(2) 2_667 yes
N22 H22 O31 0.90(3) 2.35(3) 3.108(3) 141(2) 2_667 yes
C24 H24A O24 0.97 2.23 2.841(3) 120 . yes
C28 H28A O21 0.97 2.42 3.095(3) 126 . yes
C29 H29B O23 0.97 2.49 3.067(3) 118 . yes
C33 H33C O11 0.96 2.44 3.231(3) 140 2_676 yes

loop_
_geom_torsion_atom_site_label_1
_geom_torsion_atom_site_label_2
_geom_torsion_atom_site_label_3
_geom_torsion_atom_site_label_4
_geom_torsion
_geom_torsion_site_symmetry_1
_geom_torsion_site_symmetry_2
_geom_torsion_site_symmetry_3
_geom_torsion_site_symmetry_4
_geom_torsion_publ_flag
C3 N2 C1 C9A -55.0(3) . . . . ?
C1 N2 C3 C3A 52.9(3) . . . . ?
C6 O11 C3A C3 -175.77(17) . . . . ?
C6 O11 C3A C4 60.23(19) . . . . ?
C6 O11 C3A C9B -54.41(18) . . . . ?
N2 C3 C3A O11 67.2(3) . . . . ?
N2 C3 C3A C4 -179.6(2) . . . . ?
N2 C3 C3A C9B -47.5(3) . . . . ?
O11 C3A C4 C5 -41.5(2) . . . . ?
C3 C3A C4 C5 -160.9(2) . . . . ?
C9B C3A C4 C5 66.1(2) . . . . ?
C3A C4 C5 C6 8.0(2) . . . . ?
C3A O11 C6 C5 -55.21(19) . . . . ?
C3A O11 C6 C6A 59.38(19) . . . . ?
C4 C5 C6 O11 28.2(2) . . . . ?
C4 C5 C6 C6A -80.1(2) . . . . ?
O11 C6 C6A C10 -169.56(18) . . . . ?
C5 C6 C6A C10 -61.3(3) . . . . ?
O11 C6 C6A C9B -39.7(2) . . . . ?
C5 C6 C6A C9B 68.6(2) . . . . ?
O11 C6 C6A C7 66.0(2) . . . . ?
C5 C6 C6A C7 174.28(19) . . . . ?
C9A O10 C7 C8 59.72(18) . . . . ?
C9A O10 C7 C6A -56.50(18) . . . . ?
C10 C6A C7 O10 159.21(18) . . . . ?
C6 C6A C7 O10 -73.7(2) . . . . ?
C9B C6A C7 O10 32.43(19) . . . . ?
C10 C6A C7 C8 51.5(3) . . . . ?
C6 C6A C7 C8 178.6(2) . . . . ?
C9B C6A C7 C8 -75.3(2) . . . . ?
O10 C7 C8 C9 -39.0(2) . . . . ?
C6A C7 C8 C9 70.4(2) . . . . ?
C7 C8 C9 C9A 4.5(2) . . . . ?
C7 O10 C9A C1 177.92(17) . . . . ?
C7 O10 C9A C9 -56.41(19) . . . . ?
C7 O10 C9A C9B 57.67(18) . . . . ?
N2 C1 C9A O10 -58.2(2) . . . . ?
N2 C1 C9A C9 -172.5(2) . . . . ?
N2 C1 C9A C9B 53.7(3) . . . . ?
C8 C9 C9A O10 30.6(2) . . . . ?
C8 C9 C9A C1 148.4(2) . . . . ?
C8 C9 C9A C9B -76.4(2) . . . . ?
O10 C9A C9B C12 -163.43(18) . . . . ?
C1 C9A C9B C12 81.0(3) . . . . ?
C9 C9A C9B C12 -56.5(3) . . . . ?
O10 C9A C9B C6A -36.27(19) . . . . ?
C1 C9A C9B C6A -151.80(18) . . . . ?
C9 C9A C9B C6A 70.6(2) . . . . ?
O10 C9A C9B C3A 70.2(2) . . . . ?
C1 C9A C9B C3A -45.4(2) . . . . ?
C9 C9A C9B C3A 177.06(19) . . . . ?
C10 C6A C9B C12 12.6(3) . . . . ?
C6 C6A C9B C12 -112.76(19) . . . . ?
C7 C6A C9B C12 130.99(18) . . . . ?
C10 C6A C9B C9A -115.6(2) . . . . ?
C6 C6A C9B C9A 118.96(17) . . . . ?
C7 C6A C9B C9A 2.71(19) . . . . ?
C10 C6A C9B C3A 131.3(2) . . . . ?
C6 C6A C9B C3A 5.88(19) . . . . ?
C7 C6A C9B C3A -110.37(17) . . . . ?
O11 C3A C9B C12 151.72(18) . . . . ?
C3 C3A C9B C12 -88.7(2) . . . . ?
C4 C3A C9B C12 46.2(3) . . . . ?
O11 C3A C9B C9A -77.8(2) . . . . ?
C3 C3A C9B C9A 41.8(2) . . . . ?
C4 C3A C9B C9A 176.64(19) . . . . ?
O11 C3A C9B C6A 29.10(19) . . . . ?
C3 C3A C9B C6A 148.70(18) . . . . ?
C4 C3A C9B C6A -76.4(2) . . . . ?
C11 O2 C10 O1 -2.1(3) . . . . ?
C11 O2 C10 C6A -175.8(2) . . . . ?
C6 C6A C10 O1 152.6(2) . . . . ?
C9B C6A C10 O1 33.5(3) . . . . ?
C7 C6A C10 O1 -80.4(3) . . . . ?
C6 C6A C10 O2 -34.0(3) . . . . ?
C9B C6A C10 O2 -153.10(18) . . . . ?
C7 C6A C10 O2 93.0(2) . . . . ?
C13 O4 C12 O3 -3.2(3) . . . . ?
C13 O4 C12 C9B -178.57(19) . . . . ?
C9A C9B C12 O3 157.1(2) . . . . ?
C6A C9B C12 O3 36.9(3) . . . . ?
C3A C9B C12 O3 -76.7(3) . . . . ?
C9A C9B C12 O4 -27.7(3) . . . . ?
C6A C9B C12 O4 -147.81(19) . . . . ?
C3A C9B C12 O4 98.6(2) . . . . ?
C23 N22 C21 C29A -53.9(3) . . . . ?
C21 N22 C23 C23A 53.0(3) . . . . ?
C26 O31 C23A C23 -175.60(18) . . . . ?
C26 O31 C23A C24 60.00(17) . . . . ?
C26 O31 C23A C29B -54.76(18) . . . . ?
N22 C23 C23A O31 66.5(2) . . . . ?
N22 C23 C23A C24 179.92(19) . . . . ?
N22 C23 C23A C29B -47.8(3) . . . . ?
O31 C23A C24 C25 -41.5(2) . . . . ?
C23 C23A C24 C25 -161.32(19) . . . . ?
C29B C23A C24 C25 65.8(2) . . . . ?
C23A C24 C25 C26 8.4(2) . . . . ?
C23A O31 C26 C25 -55.00(17) . . . . ?
C23A O31 C26 C26A 59.51(19) . . . . ?
C24 C25 C26 O31 27.8(2) . . . . ?
C24 C25 C26 C26A -81.2(2) . . . . ?
O31 C26 C26A C30 -169.33(18) . . . . ?
C25 C26 C26A C30 -60.4(2) . . . . ?
O31 C26 C26A C27 66.2(2) . . . . ?
C25 C26 C26A C27 175.06(17) . . . . ?
O31 C26 C26A C29B -39.1(2) . . . . ?
C25 C26 C26A C29B 69.8(2) . . . . ?
C29A O30 C27 C28 59.67(19) . . . . ?
C29A O30 C27 C26A -56.49(18) . . . . ?
C30 C26A C27 O30 159.93(16) . . . . ?
C26 C26A C27 O30 -72.8(2) . . . . ?
C29B C26A C27 O30 32.98(19) . . . . ?
C30 C26A C27 C28 51.7(2) . . . . ?
C26 C26A C27 C28 178.99(17) . . . . ?
C29B C26A C27 C28 -75.2(2) . . . . ?
O30 C27 C28 C29 -38.1(2) . . . . ?
C26A C27 C28 C29 72.0(2) . . . . ?
C27 O30 C29A C21 177.73(18) . . . . ?
C27 O30 C29A C29 -56.86(18) . . . . ?
C27 O30 C29A C29B 56.83(17) . . . . ?
N22 C21 C29A O30 -60.3(2) . . . . ?
N22 C21 C29A C29 -174.3(2) . . . . ?
N22 C21 C29A C29B 52.4(3) . . . . ?
O30 C29A C29B C32 -166.01(16) . . . . ?
C21 C29A C29B C32 77.8(2) . . . . ?
C29 C29A C29B C32 -59.5(2) . . . . ?
O30 C29A C29B C26A -35.38(18) . . . . ?
C21 C29A C29B C26A -151.59(18) . . . . ?
C29 C29A C29B C26A 71.16(19) . . . . ?
O30 C29A C29B C23A 70.84(18) . . . . ?
C21 C29A C29B C23A -45.4(2) . . . . ?
C29 C29A C29B C23A 177.37(16) . . . . ?
C30 C26A C29B C32 8.7(3) . . . . ?
C26 C26A C29B C32 -116.9(2) . . . . ?
C27 C26A C29B C32 126.9(2) . . . . ?
C30 C26A C29B C29A -116.4(2) . . . . ?
C26 C26A C29B C29A 118.02(18) . . . . ?
C27 C26A C29B C29A 1.81(19) . . . . ?
C30 C26A C29B C23A 130.6(2) . . . . ?
C26 C26A C29B C23A 5.0(2) . . . . ?
C27 C26A C29B C23A -111.18(17) . . . . ?
O31 C23A C29B C32 158.58(17) . . . . ?
C23 C23A C29B C32 -81.8(2) . . . . ?
C24 C23A C29B C32 53.2(2) . . . . ?
O31 C23A C29B C29A -77.21(18) . . . . ?
C23 C23A C29B C29A 42.4(2) . . . . ?
C24 C23A C29B C29A 177.44(17) . . . . ?
O31 C23A C29B C26A 29.65(19) . . . . ?
C23 C23A C29B C26A 149.23(19) . . . . ?
C24 C23A C29B C26A -75.7(2) . . . . ?
O30 C29A C29 C28 31.9(2) . . . . ?
C21 C29A C29 C28 149.5(2) . . . . ?
C29B C29A C29 C28 -75.3(2) . . . . ?
C27 C28 C29 C29A 3.3(2) . . . . ?
C31 O22 C30 O21 2.2(4) . . . . ?
C31 O22 C30 C26A -172.3(2) . . . . ?
C26 C26A C30 O21 144.0(2) . . . . ?
C27 C26A C30 O21 -88.8(3) . . . . ?
C29B C26A C30 O21 24.8(4) . . . . ?
C26 C26A C30 O22 -41.9(3) . . . . ?
C27 C26A C30 O22 85.3(2) . . . . ?
C29B C26A C30 O22 -161.04(19) . . . . ?
C33 O24 C32 O23 -3.3(3) . . . . ?
C33 O24 C32 C29B 172.74(18) . . . . ?
C29A C29B C32 O23 -21.5(3) . . . . ?
C26A C29B C32 O23 -141.6(2) . . . . ?
C23A C29B C32 O23 101.3(2) . . . . ?
C29A C29B C32 O24 162.49(18) . . . . ?
C26A C29B C32 O24 42.4(3) . . . . ?
C23A C29B C32 O24 -74.8(2) . . . . ?
